data_2215419
loop_
_publ_author_name
'Dong-Qin Chen'
'Chun-Mei Li'
'Shu-Jiang Tu'

_publ_section_title
6-(4-Chlorophenyl)-9,9-dimethyl-3,7-dioxo-2,3,4,6,7,8,9,10-octahydro-1<i>H</i>-pyrimido[1,2-<i>a</i>]quinoline-5-carbonitrile
_journal_coeditor_code CI2454
_journal_issue 10
_journal_name_full 'Acta Crystallographica Section E'
_journal_page_first o3931
_journal_page_last o3931
_journal_paper_doi 10.1107/S1600536807042389
_journal_volume 63
_journal_year 2007
_chemical_formula_iupac 'C21 H20 Cl N3 O2'
_chemical_formula_moiety 'C21 H20 Cl N3 O2'
_chemical_formula_sum 'C21 H20 Cl N3 O2'
_chemical_formula_weight 381.85
_chemical_melting_point 540.0(10)
_chemical_name_systematic
;
6-(4-Chlorophenyl)-9,9-dimethyl-3,7-dioxo-2,3,4,6,7,8,9,10-octahydro-
1<i>H</i>-pyrimido[1,2-<i>a</i>]quinoline-5-carbonitrile
;
_space_group_IT_number 14
_symmetry_cell_setting monoclinic
_symmetry_space_group_name_Hall '-P 2ybc'
_symmetry_space_group_name_H-M 'P 1 21/c 1'
_atom_sites_solution_hydrogens geom
_atom_sites_solution_primary direct
_atom_sites_solution_secondary difmap
_cell_angle_alpha 90.00
_cell_angle_beta 97.406(8)
_cell_angle_gamma 90.00
_cell_formula_units_Z 4
_cell_length_a 10.378(5)
_cell_length_b 10.131(5)
_cell_length_c 18.143(9)
_cell_measurement_reflns_used 981
_cell_measurement_temperature 298(2)
_cell_measurement_theta_max 25.139
_cell_measurement_theta_min 2.809
_cell_volume 1891.6(16)
_computing_cell_refinement 'SAINT (Bruker, 1997)'
_computing_data_collection 'SMART (Bruker, 1997)'
_computing_data_reduction 'SAINT (Bruker, 1997)'
_computing_molecular_graphics 'SHELXTL (Bruker, 1997)'
_computing_publication_material 'SHELXTL (Bruker, 1997)'
_computing_structure_refinement 'SHELXL97 (Sheldrick, 1997)'
_computing_structure_solution 'SHELXS97 (Sheldrick, 1997)'
_diffrn_ambient_temperature 298(2)
_diffrn_measured_fraction_theta_full 0.999
_diffrn_measured_fraction_theta_max 0.999
_diffrn_measurement_device_type 'Bruker SMART CCD area-detector'
_diffrn_measurement_method '\f and \w'
_diffrn_radiation_monochromator graphite
_diffrn_radiation_source 'fine-focus sealed tube'
_diffrn_radiation_type MoK\a
_diffrn_radiation_wavelength 0.71073
_diffrn_reflns_av_R_equivalents 0.0864
_diffrn_reflns_av_sigmaI/netI 0.1561
_diffrn_reflns_limit_h_max 12
_diffrn_reflns_limit_h_min -12
_diffrn_reflns_limit_k_max 11
_diffrn_reflns_limit_k_min -12
_diffrn_reflns_limit_l_max 21
_diffrn_reflns_limit_l_min -11
_diffrn_reflns_number 9514
_diffrn_reflns_theta_full 25.01
_diffrn_reflns_theta_max 25.01
_diffrn_reflns_theta_min 1.98
_diffrn_standards_number 0
_exptl_absorpt_coefficient_mu 0.223
_exptl_absorpt_correction_T_max 0.9694
_exptl_absorpt_correction_T_min 0.9463
_exptl_absorpt_correction_type multi-scan
_exptl_absorpt_process_details '(SADABS; Sheldrick, 1996)'
_exptl_crystal_colour colourless
_exptl_crystal_density_diffrn 1.341
_exptl_crystal_density_method 'not measured'
_exptl_crystal_description Block
_exptl_crystal_F_000 800
_exptl_crystal_size_max 0.25
_exptl_crystal_size_mid 0.20
_exptl_crystal_size_min 0.14
_refine_diff_density_max 0.242
_refine_diff_density_min -0.281
_refine_ls_extinction_method none
_refine_ls_goodness_of_fit_ref 1.018
_refine_ls_hydrogen_treatment constr
_refine_ls_matrix_type full
_refine_ls_number_parameters 244
_refine_ls_number_reflns 3340
_refine_ls_number_restraints 0
_refine_ls_restrained_S_all 1.018
_refine_ls_R_factor_all 0.1840
_refine_ls_R_factor_gt 0.0644
_refine_ls_shift/su_max 0.000
_refine_ls_shift/su_mean 0.000
_refine_ls_structure_factor_coef Fsqd
_refine_ls_weighting_details 'calc w=1/[\s^2^(Fo^2^)+(0.035P)^2^+2.4335P] where P=(Fo^2^+2Fc^2^)/3'
_refine_ls_weighting_scheme calc
_refine_ls_wR_factor_gt 0.1503
_refine_ls_wR_factor_ref 0.2226
_reflns_number_gt 1323
_reflns_number_total 3340
_reflns_threshold_expression I>2\s(I)
_cod_data_source_file ci2454.cif
_cod_data_source_block I
_cod_depositor_comments
;
The following automatic conversions were performed:

'_chemical_melting_point' value '539-541' was changed to '540.0(10)'
- the average value was taken and precision was estimated.

Automatic conversion script
Id: cif_fix_values 1646 2011-03-28 12:23:43Z adriana 

The following automatic conversions were performed:

'_chemical_melting_point' value '539-541' was changed to '540.0(10)'
- the average value was taken and precision was estimated.

Automatic conversion script
Id: cif_fix_values 1715 2011-07-08 13:25:40Z adriana 
;
_cod_original_cell_volume 1891.6(17)
_cod_original_sg_symbol_H-M 'P 21/c'
_cod_database_code 2215419
_cod_database_fobs_code 2215419

loop_
_symmetry_equiv_pos_as_xyz
'x, y, z'
'-x, y+1/2, -z+1/2'
'-x, -y, -z'
'x, -y-1/2, z-1/2'

loop_
_atom_site_type_symbol
_atom_site_label
_atom_site_fract_x
_atom_site_fract_y
_atom_site_fract_z
_atom_site_U_iso_or_equiv
_atom_site_adp_type
_atom_site_calc_flag
_atom_site_refinement_flags
_atom_site_occupancy
Cl Cl1 0.3493(2) 0.23717(18) 1.02619(13) 0.1007(8) Uani d . 1
N N1 0.2832(4) 0.8830(4) 0.7610(2) 0.0424(11) Uani d . 1
N N2 0.4295(4) 1.0056(5) 0.8419(3) 0.0555(13) Uani d . 1
H H2 0.4812 1.0035 0.8829 0.067 Uiso calc R 1
N N3 0.3718(5) 0.9263(5) 1.0240(3) 0.0665(15) Uani d . 1
O O1 -0.0473(4) 0.6160(4) 0.8355(2) 0.0685(13) Uani d . 1
O O2 0.5347(6) 1.1839(5) 0.8066(3) 0.124(2) Uani d . 1
C C1 0.3300(5) 0.9138(5) 0.8329(3) 0.0413(13) Uani d . 1
C C2 0.2840(5) 0.8574(5) 0.8912(3) 0.0404(13) Uani d . 1
C C3 0.1777(5) 0.7546(5) 0.8833(3) 0.0389(13) Uani d . 1
H H3 0.1056 0.7882 0.9079 0.047 Uiso calc R 1
C C4 0.1294(5) 0.7358(5) 0.8030(3) 0.0377(13) Uani d . 1
C C5 0.0121(6) 0.6585(6) 0.7855(3) 0.0499(15) Uani d . 1
C C6 -0.0426(6) 0.6372(7) 0.7057(3) 0.0667(19) Uani d . 1
H H6A -0.0897 0.5543 0.7015 0.080 Uiso calc R 1
H H6B -0.1040 0.7072 0.6904 0.080 Uiso calc R 1
C C7 0.0588(6) 0.6346(6) 0.6547(3) 0.0593(17) Uani d . 1
C C8 0.1424(5) 0.7582(5) 0.6664(3) 0.0468(14) Uani d . 1
H H8A 0.2194 0.7464 0.6419 0.056 Uiso calc R 1
H H8B 0.0942 0.8323 0.6429 0.056 Uiso calc R 1
C C9 0.1836(5) 0.7907(5) 0.7464(3) 0.0390(13) Uani d . 1
C C10 0.4522(7) 1.0985(7) 0.7915(4) 0.073(2) Uani d . 1
C C11 0.3695(6) 1.0920(6) 0.7190(4) 0.0691(19) Uani d . 1
H H11A 0.4141 1.1322 0.6809 0.083 Uiso calc R 1
H H11B 0.2894 1.1402 0.7215 0.083 Uiso calc R 1
C C12 0.3395(6) 0.9501(6) 0.6998(3) 0.0619(18) Uani d . 1
H H12A 0.2786 0.9456 0.6546 0.074 Uiso calc R 1
H H12B 0.4186 0.9052 0.6909 0.074 Uiso calc R 1
C C13 0.3332(6) 0.8955(5) 0.9641(4) 0.0499(15) Uani d . 1
C C14 0.2223(5) 0.6256(5) 0.9202(3) 0.0382(13) Uani d . 1
C C15 0.1652(5) 0.5741(5) 0.9779(3) 0.0491(15) Uani d . 1
H H15 0.0986 0.6211 0.9956 0.059 Uiso calc R 1
C C16 0.2031(6) 0.4553(6) 1.0105(3) 0.0565(16) Uani d . 1
H H16 0.1608 0.4214 1.0485 0.068 Uiso calc R 1
C C17 0.3035(6) 0.3881(6) 0.9865(4) 0.0597(17) Uani d . 1
C C18 0.3645(7) 0.4362(7) 0.9297(4) 0.078(2) Uani d . 1
H H18 0.4328 0.3898 0.9134 0.094 Uiso calc R 1
C C19 0.3238(6) 0.5540(6) 0.8970(4) 0.0638(18) Uani d . 1
H H19 0.3652 0.5866 0.8583 0.077 Uiso calc R 1
C C20 0.1454(7) 0.5117(6) 0.6716(4) 0.085(2) Uani d . 1
H H20A 0.2109 0.5099 0.6388 0.128 Uiso calc R 1
H H20B 0.0930 0.4336 0.6643 0.128 Uiso calc R 1
H H20C 0.1861 0.5152 0.7221 0.128 Uiso calc R 1
C C21 -0.0004(7) 0.6253(7) 0.5739(3) 0.080(2) Uani d . 1
H H21A 0.0676 0.6237 0.5428 0.120 Uiso calc R 1
H H21B -0.0553 0.7005 0.5614 0.120 Uiso calc R 1
H H21C -0.0510 0.5460 0.5665 0.120 Uiso calc R 1

loop_
_atom_site_aniso_label
_atom_site_aniso_U_11
_atom_site_aniso_U_22
_atom_site_aniso_U_33
_atom_site_aniso_U_12
_atom_site_aniso_U_13
_atom_site_aniso_U_23
Cl1 0.1119(16) 0.0658(12) 0.1244(19) 0.0265(11) 0.0145(14) 0.0319(12)
N1 0.043(3) 0.041(3) 0.045(3) -0.012(2) 0.015(2) -0.003(2)
N2 0.048(3) 0.054(3) 0.060(3) -0.016(2) -0.010(3) 0.014(3)
N3 0.066(4) 0.073(4) 0.058(4) -0.009(3) -0.003(3) -0.016(3)
O1 0.060(3) 0.094(3) 0.054(3) -0.032(2) 0.017(2) 0.004(2)
O2 0.122(5) 0.110(4) 0.127(5) -0.079(4) -0.029(4) 0.038(4)
C1 0.039(3) 0.032(3) 0.052(4) -0.007(2) 0.003(3) 0.000(3)
C2 0.040(3) 0.036(3) 0.043(3) -0.007(2) -0.003(3) -0.006(3)
C3 0.038(3) 0.038(3) 0.042(3) -0.010(2) 0.012(3) -0.006(3)
C4 0.037(3) 0.042(3) 0.035(3) -0.009(2) 0.004(3) -0.008(3)
C5 0.048(4) 0.059(4) 0.043(4) -0.010(3) 0.008(3) 0.000(3)
C6 0.060(4) 0.090(5) 0.049(4) -0.029(4) 0.005(4) -0.002(4)
C7 0.074(4) 0.061(4) 0.043(4) -0.027(3) 0.006(3) -0.009(3)
C8 0.050(3) 0.050(3) 0.042(4) -0.009(3) 0.011(3) -0.005(3)
C9 0.037(3) 0.038(3) 0.044(3) -0.005(2) 0.010(3) -0.003(3)
C10 0.063(5) 0.066(5) 0.086(5) -0.020(4) -0.003(4) 0.008(4)
C11 0.061(4) 0.069(5) 0.078(5) -0.018(3) 0.009(4) 0.012(4)
C12 0.063(4) 0.064(4) 0.061(4) -0.014(3) 0.017(4) 0.012(3)
C13 0.053(4) 0.045(4) 0.051(4) -0.003(3) 0.006(3) 0.001(3)
C14 0.040(3) 0.038(3) 0.038(3) -0.004(2) 0.011(3) -0.004(3)
C15 0.060(4) 0.046(3) 0.045(3) 0.003(3) 0.019(3) 0.007(3)
C16 0.057(4) 0.061(4) 0.054(4) -0.003(3) 0.018(3) 0.006(3)
C17 0.062(4) 0.049(4) 0.068(4) 0.010(3) 0.005(4) 0.010(3)
C18 0.072(5) 0.079(5) 0.090(5) 0.020(4) 0.034(4) 0.010(4)
C19 0.061(4) 0.064(4) 0.071(5) 0.007(3) 0.028(4) 0.019(4)
C20 0.113(6) 0.062(5) 0.086(6) -0.013(4) 0.034(5) -0.013(4)
C21 0.108(6) 0.087(5) 0.045(4) -0.044(4) 0.006(4) -0.015(4)

loop_
_atom_type_symbol
_atom_type_description
_atom_type_scat_dispersion_real
_atom_type_scat_dispersion_imag
_atom_type_scat_source
C C 0.0033 0.0016 'International Tables Vol C Tables 4.2.6.8 and 6.1.1.4'
H H 0.0000 0.0000 'International Tables Vol C Tables 4.2.6.8 and 6.1.1.4'
N N 0.0061 0.0033 'International Tables Vol C Tables 4.2.6.8 and 6.1.1.4'
O O 0.0106 0.0060 'International Tables Vol C Tables 4.2.6.8 and 6.1.1.4'
Cl Cl 0.1484 0.1585 'International Tables Vol C Tables 4.2.6.8 and 6.1.1.4'

loop_
_geom_angle_atom_site_label_1
_geom_angle_atom_site_label_2
_geom_angle_atom_site_label_3
_geom_angle
C1 N1 C9 119.8(4)
C1 N1 C12 118.9(4)
C9 N1 C12 121.3(5)
C10 N2 C1 125.4(5)
C10 N2 H2 117.3
C1 N2 H2 117.3
C2 C1 N1 122.4(5)
C2 C1 N2 121.9(5)
N1 C1 N2 115.7(5)
C1 C2 C13 120.0(5)
C1 C2 C3 123.2(5)
C13 C2 C3 116.8(5)
C4 C3 C2 109.3(4)
C4 C3 C14 111.5(4)
C2 C3 C14 112.0(4)
C4 C3 H3 107.9
C2 C3 H3 107.9
C14 C3 H3 107.9
C9 C4 C5 118.5(5)
C9 C4 C3 124.7(4)
C5 C4 C3 116.7(5)
O1 C5 C4 120.8(5)
O1 C5 C6 119.7(5)
C4 C5 C6 119.4(5)
C7 C6 C5 113.1(5)
C7 C6 H6A 109.0
C5 C6 H6A 109.0
C7 C6 H6B 109.0
C5 C6 H6B 109.0
H6A C6 H6B 107.8
C6 C7 C21 111.8(6)
C6 C7 C8 109.5(5)
C21 C7 C8 109.8(5)
C6 C7 C20 109.3(5)
C21 C7 C20 107.1(5)
C8 C7 C20 109.2(5)
C9 C8 C7 113.7(4)
C9 C8 H8A 108.8
C7 C8 H8A 108.8
C9 C8 H8B 108.8
C7 C8 H8B 108.8
H8A C8 H8B 107.7
C4 C9 N1 120.2(5)
C4 C9 C8 123.4(5)
N1 C9 C8 116.4(4)
O2 C10 N2 121.2(7)
O2 C10 C11 122.7(6)
N2 C10 C11 116.1(6)
C10 C11 C12 109.1(6)
C10 C11 H11A 109.9
C12 C11 H11A 109.9
C10 C11 H11B 109.9
C12 C11 H11B 109.9
H11A C11 H11B 108.3
N1 C12 C11 110.7(5)
N1 C12 H12A 109.5
C11 C12 H12A 109.5
N1 C12 H12B 109.5
C11 C12 H12B 109.5
H12A C12 H12B 108.1
N3 C13 C2 179.1(7)
C15 C14 C19 116.9(5)
C15 C14 C3 121.9(5)
C19 C14 C3 121.2(5)
C14 C15 C16 122.2(5)
C14 C15 H15 118.9
C16 C15 H15 118.9
C17 C16 C15 119.2(6)
C17 C16 H16 120.4
C15 C16 H16 120.4
C16 C17 C18 120.7(6)
C16 C17 Cl1 119.2(5)
C18 C17 Cl1 120.0(5)
C17 C18 C19 119.2(6)
C17 C18 H18 120.4
C19 C18 H18 120.4
C18 C19 C14 121.7(6)
C18 C19 H19 119.1
C14 C19 H19 119.1
C7 C20 H20A 109.5
C7 C20 H20B 109.5
H20A C20 H20B 109.5
C7 C20 H20C 109.5
H20A C20 H20C 109.5
H20B C20 H20C 109.5
C7 C21 H21A 109.5
C7 C21 H21B 109.5
H21A C21 H21B 109.5
C7 C21 H21C 109.5
H21A C21 H21C 109.5
H21B C21 H21C 109.5

loop_
_geom_bond_atom_site_label_1
_geom_bond_atom_site_label_2
_geom_bond_distance
Cl1 C17 1.731(6)
N1 C1 1.368(7)
N1 C9 1.394(6)
N1 C12 1.485(6)
N2 C10 1.354(7)
N2 C1 1.384(6)
N2 H2 0.86
N3 C13 1.152(7)
O1 C5 1.239(6)
O2 C10 1.224(7)
C1 C2 1.343(7)
C2 C13 1.408(8)
C2 C3 1.511(6)
C3 C4 1.492(7)
C3 C14 1.513(7)
C3 H3 0.98
C4 C9 1.351(6)
C4 C5 1.448(7)
C5 C6 1.500(8)
C6 C7 1.489(8)
C6 H6A 0.97
C6 H6B 0.97
C7 C21 1.517(8)
C7 C8 1.523(7)
C7 C20 1.543(9)
C8 C9 1.496(7)
C8 H8A 0.97
C8 H8B 0.97
C10 C11 1.476(9)
C11 C12 1.503(8)
C11 H11A 0.97
C11 H11B 0.97
C12 H12A 0.97
C12 H12B 0.97
C14 C15 1.371(7)
C14 C19 1.388(7)
C15 C16 1.376(7)
C15 H15 0.93
C16 C17 1.363(7)
C16 H16 0.93
C17 C18 1.366(8)
C18 C19 1.376(8)
C18 H18 0.93
C19 H19 0.93
C20 H20A 0.96
C20 H20B 0.96
C20 H20C 0.96
C21 H21A 0.96
C21 H21B 0.96
C21 H21C 0.96

loop_
_geom_hbond_atom_site_label_D
_geom_hbond_atom_site_label_H
_geom_hbond_atom_site_label_A
_geom_hbond_site_symmetry_A
_geom_hbond_distance_DH
_geom_hbond_distance_HA
_geom_hbond_distance_DA
_geom_hbond_angle_DHA
N2 H2 N3 3_677 0.86 2.24 3.059(7) 159
C12 H12B O2 2_646 0.97 2.29 3.005(8) 130
C16 H16 O1 3_567 0.93 2.57 3.480(7) 167

loop_
_geom_torsion_atom_site_label_1
_geom_torsion_atom_site_label_2
_geom_torsion_atom_site_label_3
_geom_torsion_atom_site_label_4
_geom_torsion
C9 N1 C1 C2 0.5(8)
C12 N1 C1 C2 -180.0(5)
C9 N1 C1 N2 179.5(4)
C12 N1 C1 N2 -1.0(7)
C10 N2 C1 C2 -156.1(6)
C10 N2 C1 N1 25.0(8)
N1 C1 C2 C13 -178.2(5)
N2 C1 C2 C13 2.9(8)
N1 C1 C2 C3 0.4(8)
N2 C1 C2 C3 -178.5(5)
C1 C2 C3 C4 -3.9(7)
C13 C2 C3 C4 174.8(5)
C1 C2 C3 C14 120.3(5)
C13 C2 C3 C14 -61.1(6)
C2 C3 C4 C9 7.3(7)
C14 C3 C4 C9 -117.1(5)
C2 C3 C4 C5 -169.4(4)
C14 C3 C4 C5 66.2(6)
C9 C4 C5 O1 -173.6(5)
C3 C4 C5 O1 3.3(8)
C9 C4 C5 C6 2.4(8)
C3 C4 C5 C6 179.3(5)
O1 C5 C6 C7 -153.3(6)
C4 C5 C6 C7 30.7(8)
C5 C6 C7 C21 -174.9(5)
C5 C6 C7 C8 -53.0(7)
C5 C6 C7 C20 66.7(7)
C6 C7 C8 C9 45.4(7)
C21 C7 C8 C9 168.5(5)
C20 C7 C8 C9 -74.3(6)
C5 C4 C9 N1 169.4(4)
C3 C4 C9 N1 -7.2(8)
C5 C4 C9 C8 -10.5(8)
C3 C4 C9 C8 172.9(5)
C1 N1 C9 C4 2.8(7)
C12 N1 C9 C4 -176.7(5)
C1 N1 C9 C8 -177.3(5)
C12 N1 C9 C8 3.2(7)
C7 C8 C9 C4 -14.4(8)
C7 C8 C9 N1 165.7(5)
C1 N2 C10 O2 172.9(6)
C1 N2 C10 C11 -5.4(9)
O2 C10 C11 C12 147.4(7)
N2 C10 C11 C12 -34.3(8)
C1 N1 C12 C11 -37.7(7)
C9 N1 C12 C11 141.8(5)
C10 C11 C12 N1 53.8(7)
C4 C3 C14 C15 -118.8(5)
C2 C3 C14 C15 118.4(5)
C4 C3 C14 C19 61.4(6)
C2 C3 C14 C19 -61.5(7)
C19 C14 C15 C16 -1.8(8)
C3 C14 C15 C16 178.4(5)
C14 C15 C16 C17 2.1(9)
C15 C16 C17 C18 -1.3(10)
C15 C16 C17 Cl1 -178.8(5)
C16 C17 C18 C19 0.2(11)
Cl1 C17 C18 C19 177.6(5)
C17 C18 C19 C14 0.1(11)
C15 C14 C19 C18 0.6(9)
C3 C14 C19 C18 -179.5(6)
